data_4342263
loop_
_publ_author_name
'B\'eziau, Antoine'
'Baudron, St\'ephane A'
'Rogez, Guillaume'
'Hosseini, Mir Wais'

_publ_section_title
;
 Assembly, disassembly, and reassembly: conversion of homometallic
 coordination networks into mixed metal-organic frameworks.
;
_journal_issue 4
_journal_name_full 'Inorganic chemistry'
_journal_page_first 2032
_journal_page_last 2039
_journal_paper_doi 10.1021/ic502950k
_journal_volume 54
_journal_year 2015
_chemical_formula_moiety 'C40 H28 N8 Ni, C H Cl3 '
_chemical_formula_sum 'C41 H29 Cl3 N8 Ni'
_chemical_formula_weight 798.78
_chemical_name_systematic
;
 ?
;
_space_group_IT_number 2
_symmetry_cell_setting triclinic
_symmetry_space_group_name_Hall '-P 1'
_symmetry_space_group_name_H-M 'P -1'
_atom_sites_solution_hydrogens geom
_atom_sites_solution_primary direct
_atom_sites_solution_secondary difmap
_audit_creation_method SHELXL-97
_cell_angle_alpha 84.733(2)
_cell_angle_beta 86.098(2)
_cell_angle_gamma 71.663(2)
_cell_formula_units_Z 2
_cell_length_a 10.4834(5)
_cell_length_b 12.4258(7)
_cell_length_c 14.6535(9)
_cell_measurement_reflns_used 5318
_cell_measurement_temperature 173(2)
_cell_measurement_theta_max 23.82
_cell_measurement_theta_min 2.30
_cell_volume 1802.71(17)
_computing_cell_refinement 'Bruker SAINT'
_computing_data_collection 'Bruker APEX2'
_computing_data_reduction 'Bruker SAINT'
_computing_molecular_graphics 'Bruker SHELXTL'
_computing_publication_material 'Bruker SHELXTL'
_computing_structure_refinement 'SHELXL-97 (Sheldrick, 2008)'
_computing_structure_solution 'SHELXS-97 (Sheldrick, 2008)'
_diffrn_ambient_temperature 173(2)
_diffrn_measured_fraction_theta_full 0.965
_diffrn_measured_fraction_theta_max 0.965
_diffrn_measurement_device_type 'Bruker APEX-II CCD'
_diffrn_measurement_method '\f and \w scans'
_diffrn_radiation_monochromator graphite
_diffrn_radiation_source 'fine-focus sealed tube'
_diffrn_radiation_type MoK\a
_diffrn_radiation_wavelength 0.71073
_diffrn_reflns_av_R_equivalents 0.0460
_diffrn_reflns_av_sigmaI/netI 0.0760
_diffrn_reflns_limit_h_max 8
_diffrn_reflns_limit_h_min -13
_diffrn_reflns_limit_k_max 16
_diffrn_reflns_limit_k_min -17
_diffrn_reflns_limit_l_max 20
_diffrn_reflns_limit_l_min -20
_diffrn_reflns_number 29354
_diffrn_reflns_theta_full 29.47
_diffrn_reflns_theta_max 29.47
_diffrn_reflns_theta_min 1.40
_exptl_absorpt_coefficient_mu 0.804
_exptl_absorpt_correction_T_max 0.9841
_exptl_absorpt_correction_T_min 0.9533
_exptl_absorpt_correction_type multi-scan
_exptl_absorpt_process_details sadabs
_exptl_crystal_colour orange
_exptl_crystal_density_diffrn 1.472
_exptl_crystal_density_meas ?
_exptl_crystal_density_method 'not measured'
_exptl_crystal_description platelet
_exptl_crystal_F_000 820
_exptl_crystal_size_max 0.06
_exptl_crystal_size_mid 0.04
_exptl_crystal_size_min 0.02
_refine_diff_density_max 1.096
_refine_diff_density_min -1.054
_refine_diff_density_rms 0.102
_refine_ls_extinction_method none
_refine_ls_goodness_of_fit_ref 1.042
_refine_ls_hydrogen_treatment constr
_refine_ls_matrix_type full
_refine_ls_number_parameters 478
_refine_ls_number_reflns 9682
_refine_ls_number_restraints 0
_refine_ls_restrained_S_all 1.042
_refine_ls_R_factor_all 0.1193
_refine_ls_R_factor_gt 0.0634
_refine_ls_shift/su_max 0.001
_refine_ls_shift/su_mean 0.000
_refine_ls_structure_factor_coef Fsqd
_refine_ls_weighting_details 'calc w=1/[\s^2^(Fo^2^)+(0.0967P)^2^+1.4509P] where P=(Fo^2^+2Fc^2^)/3'
_refine_ls_weighting_scheme calc
_refine_ls_wR_factor_gt 0.1629
_refine_ls_wR_factor_ref 0.1990
_reflns_number_gt 5841
_reflns_number_total 9682
_reflns_threshold_expression >2sigma(I)
_cod_data_source_file ic502950k_si_001.cif
_cod_data_source_block complex7
_cod_depositor_comments
;
The following automatic conversions were performed:

'_symmetry_cell_setting' value 'Triclinic' changed to 'triclinic'
according to
/usr/data/users/saulius/crontab/automatic-downloads/rss-feeds/ACS/lib/dictionaries/cif_core.dic
dictionary named 'cif_core.dic' version 2.4.2 from 2011-04-26.

'_exptl_crystal_density_meas' value 'not measured' was changed to '?'
- the value is perceived as not measured.

Automatic conversion script
Id: cif_fix_values 3008 2015-01-20 13:52:24Z robertas 

 Adding full bibliography for 4342263--4342270.cif.
;
_cod_original_sg_symbol_H-M 'P-1   '
_cod_database_code 4342263

loop_
_symmetry_equiv_pos_as_xyz
'x, y, z'
'-x, -y, -z'

loop_
_atom_site_label
_atom_site_type_symbol
_atom_site_fract_x
_atom_site_fract_y
_atom_site_fract_z
_atom_site_U_iso_or_equiv
_atom_site_adp_type
_atom_site_occupancy
_atom_site_symmetry_multiplicity
_atom_site_calc_flag
_atom_site_refinement_flags
C1 C 0.6039(4) 0.7642(3) 0.5086(2) 0.0284(8) Uani 1 1 d .
H1 H 0.6434 0.8079 0.4683 0.034 Uiso 1 1 calc R
C2 C 0.5007(4) 0.7226(3) 0.4857(3) 0.0352(9) Uani 1 1 d .
H2 H 0.4604 0.7341 0.4295 0.042 Uiso 1 1 calc R
C3 C 0.4714(4) 0.6617(4) 0.5631(3) 0.0358(9) Uani 1 1 d .
H3 H 0.4074 0.6237 0.5692 0.043 Uiso 1 1 calc R
C4 C 0.5575(3) 0.6680(3) 0.6317(2) 0.0251(7) Uani 1 1 d .
C5 C 0.5570(4) 0.6231(3) 0.7235(2) 0.0268(7) Uani 1 1 d .
C6 C 0.6327(4) 0.6353(3) 0.7936(2) 0.0285(8) Uani 1 1 d .
C7 C 0.6281(4) 0.5941(3) 0.8882(3) 0.0337(9) Uani 1 1 d .
H7 H 0.5754 0.5505 0.9142 0.040 Uiso 1 1 calc R
C8 C 0.7140(4) 0.6301(4) 0.9323(3) 0.0396(10) Uani 1 1 d .
H8 H 0.7311 0.6173 0.9944 0.048 Uiso 1 1 calc R
C9 C 0.7734(4) 0.6914(3) 0.8650(3) 0.0350(9) Uani 1 1 d .
H9 H 0.8379 0.7246 0.8773 0.042 Uiso 1 1 calc R
C10 C 0.4618(4) 0.5554(3) 0.7497(2) 0.0309(8) Uani 1 1 d .
C11 C 0.4755(6) 0.4541(5) 0.7136(4) 0.0748(19) Uani 1 1 d .
H11 H 0.5433 0.4267 0.6695 0.090 Uiso 1 1 calc R
C12 C 0.3889(6) 0.3925(5) 0.7425(4) 0.0761(19) Uani 1 1 d .
H12 H 0.4023 0.3235 0.7175 0.091 Uiso 1 1 calc R
C13 C 0.2700(4) 0.5262(4) 0.8306(3) 0.0442(10) Uani 1 1 d .
H13 H 0.1948 0.5553 0.8689 0.053 Uiso 1 1 calc R
C14 C 0.3529(4) 0.5932(4) 0.8076(3) 0.0421(10) Uani 1 1 d .
H14 H 0.3340 0.6635 0.8316 0.050 Uiso 1 1 calc R
C15 C 1.0184(4) 0.8067(3) 0.7517(2) 0.0293(8) Uani 1 1 d .
H15 H 1.0719 0.7445 0.7214 0.035 Uiso 1 1 calc R
C16 C 1.0675(4) 0.8622(3) 0.8144(3) 0.0356(9) Uani 1 1 d .
H16 H 1.1559 0.8447 0.8316 0.043 Uiso 1 1 calc R
C17 C 0.9591(4) 0.9468(3) 0.8446(3) 0.0327(8) Uani 1 1 d .
H17 H 0.9593 0.9980 0.8871 0.039 Uiso 1 1 calc R
C18 C 0.8453(4) 0.9421(3) 0.7991(2) 0.0265(7) Uani 1 1 d .
C19 C 0.7117(4) 1.0091(3) 0.8133(2) 0.0291(8) Uani 1 1 d .
C20 C 0.5984(4) 1.0062(3) 0.7708(3) 0.0327(8) Uani 1 1 d .
C21 C 0.4634(4) 1.0762(4) 0.7846(3) 0.0444(11) Uani 1 1 d .
H21 H 0.4329 1.1333 0.8251 0.053 Uiso 1 1 calc R
C22 C 0.3870(4) 1.0439(4) 0.7276(3) 0.0502(12) Uani 1 1 d .
H22 H 0.2947 1.0747 0.7213 0.060 Uiso 1 1 calc R
C23 C 0.4753(4) 0.9550(4) 0.6802(3) 0.0379(9) Uani 1 1 d .
H23 H 0.4484 0.9172 0.6369 0.045 Uiso 1 1 calc R
C24 C 0.6876(4) 1.0926(4) 0.8857(3) 0.0360(9) Uani 1 1 d .
C25 C 0.7194(6) 1.1926(5) 0.8709(4) 0.0689(17) Uani 1 1 d .
H25 H 0.7530 1.2126 0.8137 0.083 Uiso 1 1 calc R
C26 C 0.7010(6) 1.2627(6) 0.9419(5) 0.087(2) Uani 1 1 d .
H26 H 0.7238 1.3294 0.9307 0.104 Uiso 1 1 calc R
C27 C 0.6200(6) 1.1451(6) 1.0382(4) 0.0766(19) Uani 1 1 d .
H27 H 0.5841 1.1284 1.0955 0.092 Uiso 1 1 calc R
C28 C 0.6363(5) 1.0699(4) 0.9716(3) 0.0536(12) Uani 1 1 d .
H28 H 0.6127 1.0038 0.9847 0.064 Uiso 1 1 calc R
C29 C 0.7640(4) 0.9862(3) 0.5157(3) 0.0350(9) Uani 1 1 d .
H29 H 0.6850 1.0296 0.5442 0.042 Uiso 1 1 calc R
C30 C 0.8197(5) 1.0358(4) 0.4390(3) 0.0452(11) Uani 1 1 d .
H30 H 0.7770 1.1102 0.4170 0.054 Uiso 1 1 calc R
C31 C 0.9366(5) 0.9737(4) 0.3977(3) 0.0486(12) Uani 1 1 d .
H31 H 0.9747 1.0056 0.3474 0.058 Uiso 1 1 calc R
C32 C 0.9989(4) 0.8615(4) 0.4313(2) 0.0380(10) Uani 1 1 d .
C33 C 0.9360(4) 0.8181(3) 0.5066(2) 0.0267(8) Uani 1 1 d .
C34 C 0.9946(4) 0.7017(3) 0.5423(2) 0.0269(7) Uani 1 1 d .
C35 C 1.1134(4) 0.6332(4) 0.5008(3) 0.0378(9) Uani 1 1 d .
C36 C 1.1647(4) 0.5198(4) 0.5372(3) 0.0468(12) Uani 1 1 d .
H36 H 1.2428 0.4711 0.5116 0.056 Uiso 1 1 calc R
C37 C 1.0986(4) 0.4823(3) 0.6102(3) 0.0432(10) Uani 1 1 d .
H37 H 1.1304 0.4072 0.6342 0.052 Uiso 1 1 calc R
C38 C 0.9830(4) 0.5568(3) 0.6491(3) 0.0342(9) Uani 1 1 d .
H38 H 0.9396 0.5302 0.6994 0.041 Uiso 1 1 calc R
C39 C 1.1222(5) 0.7897(5) 0.3930(3) 0.0530(13) Uani 1 1 d .
H39 H 1.1662 0.8190 0.3444 0.064 Uiso 1 1 calc R
C40 C 1.1764(5) 0.6807(5) 0.4255(3) 0.0556(13) Uani 1 1 d .
H40 H 1.2558 0.6360 0.3984 0.067 Uiso 1 1 calc R
N1 N 0.6378(3) 0.7327(2) 0.5955(2) 0.0266(6) Uani 1 1 d .
N2 N 0.7263(3) 0.6960(3) 0.7827(2) 0.0284(7) Uani 1 1 d .
N3 N 0.2902(4) 0.4251(3) 0.8023(2) 0.0446(9) Uani 1 1 d .
N4 N 0.8865(3) 0.8534(2) 0.7408(2) 0.0269(6) Uani 1 1 d .
N5 N 0.6019(3) 0.9311(3) 0.7045(2) 0.0304(7) Uani 1 1 d .
N6 N 0.6530(4) 1.2403(5) 1.0243(4) 0.0772(16) Uani 1 1 d .
N7 N 0.8206(3) 0.8797(2) 0.5484(2) 0.0256(6) Uani 1 1 d .
N8 N 0.9326(3) 0.6646(2) 0.6165(2) 0.0263(6) Uani 1 1 d .
Ni1 Ni 0.76178(4) 0.79313(4) 0.66839(3) 0.02256(14) Uani 1 1 d .
C41 C 0.0893(5) 0.2888(4) 0.8707(3) 0.0441(10) Uani 1 1 d .
H41 H 0.1752 0.3034 0.8561 0.053 Uiso 1 1 calc R
Cl1 Cl 0.03290(15) 0.25550(12) 0.76982(9) 0.0630(4) Uani 1 1 d .
Cl2 Cl -0.02615(16) 0.41212(13) 0.90923(12) 0.0773(5) Uani 1 1 d .
Cl3 Cl 0.1157(2) 0.17479(14) 0.95149(12) 0.0956(6) Uani 1 1 d .

loop_
_atom_site_aniso_label
_atom_site_aniso_U_11
_atom_site_aniso_U_22
_atom_site_aniso_U_33
_atom_site_aniso_U_23
_atom_site_aniso_U_13
_atom_site_aniso_U_12
C1 0.028(2) 0.0284(18) 0.0316(19) 0.0001(15) -0.0043(15) -0.0122(15)
C2 0.037(2) 0.042(2) 0.032(2) -0.0070(17) -0.0092(16) -0.0152(18)
C3 0.034(2) 0.045(2) 0.036(2) -0.0095(17) 0.0002(16) -0.0224(19)
C4 0.0234(18) 0.0250(17) 0.0298(18) -0.0075(14) 0.0009(14) -0.0104(14)
C5 0.0248(19) 0.0217(16) 0.0351(19) -0.0062(14) 0.0028(14) -0.0086(14)
C6 0.030(2) 0.0243(17) 0.0328(19) -0.0046(14) 0.0050(15) -0.0112(15)
C7 0.030(2) 0.038(2) 0.034(2) 0.0016(16) 0.0021(16) -0.0137(17)
C8 0.043(2) 0.049(2) 0.0278(19) 0.0046(17) -0.0076(17) -0.015(2)
C9 0.037(2) 0.042(2) 0.0304(19) 0.0004(16) -0.0066(16) -0.0187(18)
C10 0.033(2) 0.034(2) 0.0318(19) -0.0055(15) 0.0049(15) -0.0185(17)
C11 0.071(4) 0.062(3) 0.107(5) -0.046(3) 0.055(3) -0.044(3)
C12 0.091(4) 0.052(3) 0.103(5) -0.041(3) 0.048(4) -0.049(3)
C13 0.033(2) 0.049(3) 0.052(3) -0.004(2) 0.0075(19) -0.017(2)
C14 0.036(2) 0.031(2) 0.058(3) -0.0068(19) 0.0055(19) -0.0090(18)
C15 0.0258(19) 0.0280(18) 0.0322(19) -0.0005(15) -0.0060(14) -0.0053(15)
C16 0.029(2) 0.041(2) 0.039(2) -0.0022(17) -0.0098(16) -0.0119(18)
C17 0.035(2) 0.037(2) 0.0302(19) -0.0052(16) -0.0037(15) -0.0161(17)
C18 0.030(2) 0.0249(17) 0.0302(18) -0.0021(14) -0.0042(14) -0.0160(15)
C19 0.029(2) 0.0292(19) 0.0337(19) -0.0072(15) 0.0020(15) -0.0145(16)
C20 0.031(2) 0.0255(18) 0.041(2) -0.0098(16) -0.0005(16) -0.0056(16)
C21 0.029(2) 0.043(2) 0.059(3) -0.024(2) 0.0012(19) -0.0034(18)
C22 0.025(2) 0.056(3) 0.066(3) -0.023(2) -0.008(2) -0.002(2)
C23 0.022(2) 0.044(2) 0.048(2) -0.0140(19) -0.0086(16) -0.0068(17)
C24 0.024(2) 0.042(2) 0.045(2) -0.0201(18) 0.0019(16) -0.0111(17)
C25 0.078(4) 0.065(3) 0.081(4) -0.039(3) 0.030(3) -0.044(3)
C26 0.066(4) 0.085(4) 0.134(6) -0.078(4) 0.041(4) -0.048(3)
C27 0.069(4) 0.106(5) 0.056(3) -0.044(3) 0.003(3) -0.020(4)
C28 0.059(3) 0.057(3) 0.044(3) -0.016(2) -0.004(2) -0.013(2)
C29 0.039(2) 0.0290(19) 0.042(2) 0.0068(16) -0.0158(17) -0.0181(17)
C30 0.063(3) 0.040(2) 0.045(2) 0.0186(19) -0.029(2) -0.034(2)
C31 0.065(3) 0.068(3) 0.030(2) 0.014(2) -0.015(2) -0.049(3)
C32 0.049(3) 0.056(3) 0.0230(18) 0.0018(17) -0.0068(16) -0.036(2)
C33 0.030(2) 0.0325(19) 0.0254(17) -0.0028(14) -0.0071(14) -0.0194(16)
C34 0.0238(19) 0.0322(19) 0.0297(18) -0.0101(14) -0.0033(14) -0.0133(15)
C35 0.027(2) 0.051(3) 0.040(2) -0.0184(19) -0.0020(16) -0.0137(19)
C36 0.026(2) 0.050(3) 0.061(3) -0.028(2) -0.0049(19) 0.0006(19)
C37 0.039(2) 0.027(2) 0.058(3) -0.0064(19) -0.015(2) 0.0006(18)
C38 0.036(2) 0.0252(18) 0.040(2) -0.0010(16) -0.0106(17) -0.0057(16)
C39 0.048(3) 0.092(4) 0.034(2) -0.011(2) 0.010(2) -0.043(3)
C40 0.039(3) 0.088(4) 0.047(3) -0.028(3) 0.015(2) -0.027(3)
N1 0.0274(16) 0.0263(15) 0.0286(15) -0.0021(12) -0.0023(12) -0.0116(13)
N2 0.0283(17) 0.0319(16) 0.0281(15) -0.0016(12) -0.0020(12) -0.0139(13)
N3 0.051(2) 0.053(2) 0.043(2) -0.0058(17) 0.0066(17) -0.0361(19)
N4 0.0271(17) 0.0265(15) 0.0293(15) -0.0010(12) -0.0019(12) -0.0118(13)
N5 0.0282(17) 0.0283(16) 0.0352(17) -0.0067(13) -0.0044(13) -0.0076(13)
N6 0.038(2) 0.097(4) 0.106(4) -0.071(3) 0.005(2) -0.017(3)
N7 0.0259(16) 0.0226(14) 0.0319(16) 0.0009(12) -0.0071(12) -0.0121(12)
N8 0.0282(16) 0.0243(15) 0.0281(15) -0.0015(12) -0.0054(12) -0.0098(13)
Ni1 0.0222(3) 0.0212(2) 0.0260(2) -0.00142(16) -0.00277(16) -0.00888(17)
C41 0.048(3) 0.043(2) 0.048(3) -0.003(2) -0.007(2) -0.023(2)
Cl1 0.0763(9) 0.0739(9) 0.0515(7) -0.0071(6) -0.0091(6) -0.0395(8)
Cl2 0.0679(9) 0.0624(9) 0.1056(12) -0.0358(8) 0.0182(8) -0.0221(7)
Cl3 0.1500(17) 0.0742(10) 0.0810(11) 0.0343(8) -0.0562(11) -0.0617(11)

loop_
_atom_type_symbol
_atom_type_description
_atom_type_scat_dispersion_real
_atom_type_scat_dispersion_imag
_atom_type_scat_source
C C 0.0033 0.0016 'International Tables Vol C Tables 4.2.6.8 and 6.1.1.4'
H H 0.0000 0.0000 'International Tables Vol C Tables 4.2.6.8 and 6.1.1.4'
N N 0.0061 0.0033 'International Tables Vol C Tables 4.2.6.8 and 6.1.1.4'
Cl Cl 0.1484 0.1585 'International Tables Vol C Tables 4.2.6.8 and 6.1.1.4'
Ni Ni 0.3393 1.1124 'International Tables Vol C Tables 4.2.6.8 and 6.1.1.4'

loop_
_geom_angle_atom_site_label_1
_geom_angle_atom_site_label_2
_geom_angle_atom_site_label_3
_geom_angle
N1 C1 C2 111.4(3)
N1 C1 H1 124.3
C2 C1 H1 124.3
C3 C2 C1 106.3(3)
C3 C2 H2 126.9
C1 C2 H2 126.9
C2 C3 C4 107.0(3)
C2 C3 H3 126.5
C4 C3 H3 126.5
N1 C4 C5 124.6(3)
N1 C4 C3 108.8(3)
C5 C4 C3 126.5(3)
C6 C5 C4 127.7(3)
C6 C5 C10 115.7(3)
C4 C5 C10 116.6(3)
C5 C6 N2 124.0(3)
C5 C6 C7 127.8(3)
N2 C6 C7 108.2(3)
C8 C7 C6 107.5(3)
C8 C7 H7 126.3
C6 C7 H7 126.3
C7 C8 C9 106.4(3)
C7 C8 H8 126.8
C9 C8 H8 126.8
N2 C9 C8 112.2(4)
N2 C9 H9 123.9
C8 C9 H9 123.9
C14 C10 C11 115.5(4)
C14 C10 C5 122.1(3)
C11 C10 C5 122.3(4)
C10 C11 C12 120.3(4)
C10 C11 H11 119.8
C12 C11 H11 119.8
N3 C12 C11 124.0(4)
N3 C12 H12 118.0
C11 C12 H12 118.0
N3 C13 C14 124.6(4)
N3 C13 H13 117.7
C14 C13 H13 117.7
C10 C14 C13 119.6(4)
C10 C14 H14 120.2
C13 C14 H14 120.2
N4 C15 C16 112.4(3)
N4 C15 H15 123.8
C16 C15 H15 123.8
C17 C16 C15 106.1(3)
C17 C16 H16 127.0
C15 C16 H16 127.0
C16 C17 C18 107.2(3)
C16 C17 H17 126.4
C18 C17 H17 126.4
N4 C18 C19 124.3(3)
N4 C18 C17 108.9(3)
C19 C18 C17 126.7(3)
C20 C19 C18 128.2(3)
C20 C19 C24 116.1(3)
C18 C19 C24 115.6(3)
C19 C20 N5 123.6(3)
C19 C20 C21 127.7(3)
N5 C20 C21 108.7(3)
C22 C21 C20 107.1(4)
C22 C21 H21 126.4
C20 C21 H21 126.4
C21 C22 C23 106.4(4)
C21 C22 H22 126.8
C23 C22 H22 126.8
N5 C23 C22 112.1(4)
N5 C23 H23 123.9
C22 C23 H23 123.9
C28 C24 C25 116.8(4)
C28 C24 C19 120.7(4)
C25 C24 C19 122.4(4)
C24 C25 C26 119.4(5)
C24 C25 H25 120.3
C26 C25 H25 120.3
N6 C26 C25 123.6(6)
N6 C26 H26 118.2
C25 C26 H26 118.2
N6 C27 C28 123.1(6)
N6 C27 H27 118.5
C28 C27 H27 118.5
C24 C28 C27 120.0(5)
C24 C28 H28 120.0
C27 C28 H28 120.0
N7 C29 C30 122.2(4)
N7 C29 H29 118.9
C30 C29 H29 118.9
C31 C30 C29 119.4(4)
C31 C30 H30 120.3
C29 C30 H30 120.3
C30 C31 C32 119.5(4)
C30 C31 H31 120.2
C32 C31 H31 120.2
C31 C32 C33 117.5(4)
C31 C32 C39 123.7(4)
C33 C32 C39 118.8(4)
N7 C33 C32 123.2(4)
N7 C33 C34 117.2(3)
C32 C33 C34 119.6(4)
N8 C34 C35 122.8(4)
N8 C34 C33 117.5(3)
C35 C34 C33 119.7(4)
C34 C35 C36 117.3(4)
C34 C35 C40 119.3(4)
C36 C35 C40 123.4(4)
C37 C36 C35 119.2(4)
C37 C36 H36 120.4
C35 C36 H36 120.4
C36 C37 C38 119.8(4)
C36 C37 H37 120.1
C38 C37 H37 120.1
N8 C38 C37 122.3(4)
N8 C38 H38 118.9
C37 C38 H38 118.9
C40 C39 C32 121.7(4)
C40 C39 H39 119.1
C32 C39 H39 119.1
C39 C40 C35 120.9(4)
C39 C40 H40 119.6
C35 C40 H40 119.6
C1 N1 C4 106.6(3)
C1 N1 Ni1 126.1(2)
C4 N1 Ni1 126.4(2)
C9 N2 C6 105.8(3)
C9 N2 Ni1 126.2(3)
C6 N2 Ni1 127.4(2)
C12 N3 C13 115.5(4)
C15 N4 C18 105.4(3)
C15 N4 Ni1 127.6(2)
C18 N4 Ni1 126.4(2)
C23 N5 C20 105.7(3)
C23 N5 Ni1 126.2(3)
C20 N5 Ni1 127.3(2)
C26 N6 C27 117.0(5)
C29 N7 C33 118.2(3)
C29 N7 Ni1 128.1(3)
C33 N7 Ni1 113.6(2)
C38 N8 C34 118.4(3)
C38 N8 Ni1 128.1(3)
C34 N8 Ni1 113.5(2)
N2 Ni1 N5 91.66(12)
N2 Ni1 N1 89.13(12)
N5 Ni1 N1 91.43(12)
N2 Ni1 N4 91.07(12)
N5 Ni1 N4 88.77(12)
N1 Ni1 N4 179.72(12)
N2 Ni1 N7 173.46(12)
N5 Ni1 N7 94.64(12)
N1 Ni1 N7 92.46(11)
N4 Ni1 N7 87.33(11)
N2 Ni1 N8 95.80(12)
N5 Ni1 N8 172.52(12)
N1 Ni1 N8 89.23(11)
N4 Ni1 N8 90.55(11)
N7 Ni1 N8 77.89(11)
Cl3 C41 Cl2 112.7(3)
Cl3 C41 Cl1 109.8(2)
Cl2 C41 Cl1 109.3(3)
Cl3 C41 H41 108.3
Cl2 C41 H41 108.3
Cl1 C41 H41 108.3

loop_
_geom_bond_atom_site_label_1
_geom_bond_atom_site_label_2
_geom_bond_distance
C1 N1 1.336(5)
C1 C2 1.407(5)
C1 H1 0.9300
C2 C3 1.377(6)
C2 H2 0.9300
C3 C4 1.418(5)
C3 H3 0.9300
C4 N1 1.388(4)
C4 C5 1.408(5)
C5 C6 1.387(5)
C5 C10 1.507(5)
C6 N2 1.406(5)
C6 C7 1.435(5)
C7 C8 1.347(6)
C7 H7 0.9300
C8 C9 1.421(6)
C8 H8 0.9300
C9 N2 1.324(5)
C9 H9 0.9300
C10 C14 1.359(5)
C10 C11 1.372(6)
C11 C12 1.384(7)
C11 H11 0.9300
C12 N3 1.296(6)
C12 H12 0.9300
C13 N3 1.309(6)
C13 C14 1.387(6)
C13 H13 0.9300
C14 H14 0.9300
C15 N4 1.335(5)
C15 C16 1.411(5)
C15 H15 0.9300
C16 C17 1.363(6)
C16 H16 0.9300
C17 C18 1.425(5)
C17 H17 0.9300
C18 N4 1.398(4)
C18 C19 1.399(5)
C19 C20 1.390(5)
C19 C24 1.505(5)
C20 N5 1.399(5)
C20 C21 1.421(5)
C21 C22 1.362(6)
C21 H21 0.9300
C22 C23 1.403(6)
C22 H22 0.9300
C23 N5 1.332(5)
C23 H23 0.9300
C24 C28 1.375(6)
C24 C25 1.380(7)
C25 C26 1.382(7)
C25 H25 0.9300
C26 N6 1.316(8)
C26 H26 0.9300
C27 N6 1.329(8)
C27 C28 1.377(7)
C27 H27 0.9300
C28 H28 0.9300
C29 N7 1.327(5)
C29 C30 1.411(6)
C29 H29 0.9300
C30 C31 1.362(7)
C30 H30 0.9300
C31 C32 1.399(7)
C31 H31 0.9300
C32 C33 1.400(5)
C32 C39 1.432(7)
C33 N7 1.352(5)
C33 C34 1.445(5)
C34 N8 1.347(5)
C34 C35 1.405(5)
C35 C36 1.408(6)
C35 C40 1.424(7)
C36 C37 1.362(7)
C36 H36 0.9300
C37 C38 1.395(6)
C37 H37 0.9300
C38 N8 1.332(5)
C38 H38 0.9300
C39 C40 1.348(8)
C39 H39 0.9300
C40 H40 0.9300
N1 Ni1 2.084(3)
N2 Ni1 2.056(3)
N4 Ni1 2.085(3)
N5 Ni1 2.065(3)
N7 Ni1 2.134(3)
N8 Ni1 2.139(3)
C41 Cl3 1.725(5)
C41 Cl2 1.741(5)
C41 Cl1 1.757(4)
C41 H41 0.9800
